data_4064549
loop_
_publ_author_name
'Liu, Pei Nian'
'Wen, Ting Bin'
'Ju, Kun Dong'
'Sung, Herman H.-Y.'
'Williams, Ian D.'
'Jia, Guochen'

_publ_section_title
;
 Mechanism Investigations of the Endo Cycloisomerization of Alkynols
 through Isolation and Characterization of Ruthenium Complexes from the
 Reactions of Alkynes with a Ruthenium Complex
;
_journal_issue 9
_journal_name_full Organometallics
_journal_page_first 2571
_journal_paper_doi 10.1021/om2001684
_journal_volume 30
_journal_year 2011
_chemical_formula_sum 'C62.5 H60 B Cl3 N3 O3 P Ru'
_chemical_formula_weight 1150.33
_chemical_name_systematic
; 
 ? 
;
_space_group_IT_number 15
_symmetry_cell_setting monoclinic
_symmetry_space_group_name_Hall '-C 2yc'
_symmetry_space_group_name_H-M 'C 1 2/c 1'
_atom_sites_solution_hydrogens geom
_atom_sites_solution_primary direct
_atom_sites_solution_secondary difmap
_audit_creation_method SHELXL-97
_cell_angle_alpha 90.00
_cell_angle_beta 92.1830(10)
_cell_angle_gamma 90.00
_cell_formula_units_Z 8
_cell_length_a 33.168(3)
_cell_length_b 9.0552(8)
_cell_length_c 36.835(3)
_cell_measurement_reflns_used 5487
_cell_measurement_temperature 173(2)
_cell_measurement_theta_max 71.35
_cell_measurement_theta_min 4.24
_cell_volume 11055.1(17)
_computing_structure_refinement 'SHELXL-97 (Sheldrick, 1997)'
_computing_structure_solution 'SHELXS-97 (Sheldrick, 1990)'
_diffrn_ambient_temperature 173(2)
_diffrn_measured_fraction_theta_full 0.972
_diffrn_measured_fraction_theta_max 0.963
_diffrn_radiation_monochromator graphite
_diffrn_radiation_source 'fine-focus sealed tube'
_diffrn_radiation_type MoK\a
_diffrn_radiation_wavelength 0.71073
_diffrn_reflns_av_R_equivalents 0.0569
_diffrn_reflns_av_sigmaI/netI 0.0759
_diffrn_reflns_limit_h_max 33
_diffrn_reflns_limit_h_min -42
_diffrn_reflns_limit_k_max 10
_diffrn_reflns_limit_k_min -11
_diffrn_reflns_limit_l_max 47
_diffrn_reflns_limit_l_min -46
_diffrn_reflns_number 32951
_diffrn_reflns_theta_full 25.00
_diffrn_reflns_theta_max 27.50
_diffrn_reflns_theta_min 1.68
_exptl_absorpt_coefficient_mu 0.507
_exptl_absorpt_correction_T_max 1.00
_exptl_absorpt_correction_T_min 0.83
_exptl_absorpt_correction_type multi-scan
_exptl_absorpt_process_details SADABS
_exptl_crystal_colour yellow
_exptl_crystal_density_diffrn 1.382
_exptl_crystal_density_method 'not measured'
_exptl_crystal_description bar
_exptl_crystal_F_000 4760
_exptl_crystal_size_max 0.40
_exptl_crystal_size_mid 0.15
_exptl_crystal_size_min 0.05
_refine_diff_density_max 0.978
_refine_diff_density_min -1.107
_refine_diff_density_rms 0.093
_refine_ls_extinction_method none
_refine_ls_goodness_of_fit_ref 1.040
_refine_ls_hydrogen_treatment constr
_refine_ls_matrix_type full
_refine_ls_number_parameters 670
_refine_ls_number_reflns 12229
_refine_ls_number_restraints 1
_refine_ls_restrained_S_all 1.051
_refine_ls_R_factor_all 0.0926
_refine_ls_R_factor_gt 0.0650
_refine_ls_shift/su_max 0.001
_refine_ls_shift/su_mean 0.000
_refine_ls_structure_factor_coef Fsqd
_refine_ls_weighting_details 'calc w=1/[\s^2^(Fo^2^)+(0.0700P)^2^+6.5043P] where P=(Fo^2^+2Fc^2^)/3'
_refine_ls_weighting_scheme calc
_refine_ls_wR_factor_gt 0.1366
_refine_ls_wR_factor_ref 0.1468
_reflns_number_gt 9163
_reflns_number_total 12229
_reflns_threshold_expression >2sigma(I)
_cod_data_source_file om2001684_si_001.cif
_cod_data_source_block Complex4
_cod_depositor_comments
;
The following automatic conversions were performed:

'_symmetry_cell_setting' value 'Monoclinic' changed to 'monoclinic'
according to /home/saulius/struct/CIF-dictionaries/cif_core.dic
dictionary named 'cif_core.dic' version 2.4.1 from 2010-06-29.

Automatic conversion script
Id: cif_fix_values 1715 2011-07-08 13:25:40Z adriana 
;
_cod_original_cell_volume 11055.1(16)
_cod_original_sg_symbol_H-M C2/c
_cod_original_formula_sum 'C62.50 H60 B Cl3 N3 O3 P Ru'
_cod_database_code 4064549

loop_
_symmetry_equiv_pos_as_xyz
'x, y, z'
'-x, y, -z+1/2'
'x+1/2, y+1/2, z'
'-x+1/2, y+1/2, -z+1/2'
'-x, -y, -z'
'x, -y, z-1/2'
'-x+1/2, -y+1/2, -z'
'x+1/2, -y+1/2, z-1/2'

loop_
_atom_site_label
_atom_site_type_symbol
_atom_site_fract_x
_atom_site_fract_y
_atom_site_fract_z
_atom_site_U_iso_or_equiv
_atom_site_adp_type
_atom_site_occupancy
_atom_site_symmetry_multiplicity
_atom_site_calc_flag
_atom_site_refinement_flags
_atom_site_disorder_group
Ru1 Ru 0.347073(9) 0.23742(3) 0.398710(8) 0.01688(9) Uani 1 1 d . .
P1 P 0.34409(3) 0.32546(10) 0.34055(3) 0.0199(2) Uani 1 1 d . .
N1 N 0.33313(9) 0.0178(3) 0.38331(8) 0.0200(6) Uani 1 1 d . .
C1 C 0.36446(13) 0.5497(4) 0.43147(11) 0.0273(9) Uani 1 1 d . .
C2 C 0.39552(16) 0.6275(5) 0.45548(15) 0.0487(13) Uani 1 1 d . .
H2A H 0.3862 0.7278 0.4606 0.073 Uiso 1 1 calc R .
H2B H 0.4211 0.6325 0.4431 0.073 Uiso 1 1 calc R .
H2C H 0.3994 0.5729 0.4783 0.073 Uiso 1 1 calc R .
C3 C 0.29255(11) 0.2894(4) 0.40717(10) 0.0204(7) Uani 1 1 d . .
C4 C 0.27578(13) 0.3354(5) 0.44301(11) 0.0319(9) Uani 1 1 d . .
H4A H 0.2937 0.4083 0.4555 0.038 Uiso 1 1 calc R .
H4B H 0.2726 0.2489 0.4591 0.038 Uiso 1 1 calc R .
C5 C 0.23505(14) 0.4034(6) 0.43273(14) 0.0453(12) Uani 1 1 d . .
H5A H 0.2154 0.3860 0.4518 0.054 Uiso 1 1 calc R .
H5B H 0.2375 0.5110 0.4285 0.054 Uiso 1 1 calc R .
C6 C 0.22287(13) 0.3238(6) 0.39825(14) 0.0418(11) Uani 1 1 d . .
H6A H 0.2058 0.2370 0.4033 0.050 Uiso 1 1 calc R .
H6B H 0.2079 0.3901 0.3812 0.050 Uiso 1 1 calc R .
N10 N 0.34987(9) 0.1309(3) 0.44987(8) 0.0226(7) Uani 1 1 d . .
C10 C 0.31028(12) -0.0437(4) 0.41455(10) 0.0246(8) Uani 1 1 d . .
H10A H 0.2825 -0.0039 0.4137 0.029 Uiso 1 1 calc R .
H10B H 0.3087 -0.1525 0.4126 0.029 Uiso 1 1 calc R .
C11 C 0.33149(12) -0.0015(4) 0.44990(11) 0.0253(8) Uani 1 1 d . .
C12 C 0.33144(13) -0.0899(5) 0.48085(11) 0.0312(9) Uani 1 1 d . .
H12A H 0.3183 -0.1830 0.4804 0.037 Uiso 1 1 calc R .
C13 C 0.35108(14) -0.0385(5) 0.51226(12) 0.0364(11) Uani 1 1 d . .
H13A H 0.3518 -0.0967 0.5337 0.044 Uiso 1 1 calc R .
C14 C 0.36929(14) 0.0962(5) 0.51203(11) 0.0348(10) Uani 1 1 d . .
H14A H 0.3823 0.1330 0.5336 0.042 Uiso 1 1 calc R .
C15 C 0.36900(13) 0.1791(5) 0.48084(11) 0.0308(9) Uani 1 1 d . .
H15A H 0.3824 0.2718 0.4810 0.037 Uiso 1 1 calc R .
N20 N 0.40797(10) 0.1498(3) 0.39625(9) 0.0244(7) Uani 1 1 d . .
C20 C 0.37073(12) -0.0727(4) 0.37890(11) 0.0252(8) Uani 1 1 d . .
H20A H 0.3688 -0.1632 0.3938 0.030 Uiso 1 1 calc R .
H20B H 0.3718 -0.1038 0.3532 0.030 Uiso 1 1 calc R .
C21 C 0.40910(13) 0.0045(5) 0.38935(11) 0.0288(9) Uani 1 1 d . .
C22 C 0.44537(14) -0.0722(6) 0.39068(15) 0.0488(13) Uani 1 1 d . .
H22A H 0.4459 -0.1753 0.3860 0.059 Uiso 1 1 calc R .
C23 C 0.48075(16) 0.0035(7) 0.39885(19) 0.0666(18) Uani 1 1 d . .
H23A H 0.5059 -0.0471 0.4001 0.080 Uiso 1 1 calc R .
C24 C 0.47916(15) 0.1532(6) 0.40520(16) 0.0539(14) Uani 1 1 d . .
H24A H 0.5032 0.2078 0.4102 0.065 Uiso 1 1 calc R .
C25 C 0.44246(13) 0.2220(5) 0.40429(12) 0.0339(10) Uani 1 1 d . .
H25A H 0.4414 0.3246 0.4095 0.041 Uiso 1 1 calc R .
C30 C 0.30623(12) 0.0002(4) 0.34956(10) 0.0248(8) Uani 1 1 d . .
H30A H 0.2966 -0.1032 0.3481 0.030 Uiso 1 1 calc R .
H30B H 0.2824 0.0648 0.3516 0.030 Uiso 1 1 calc R .
C31 C 0.32675(12) 0.0371(4) 0.31520(10) 0.0267(8) Uani 1 1 d . .
C32 C 0.32788(14) -0.0759(5) 0.28859(11) 0.0321(10) Uani 1 1 d . .
H32A H 0.3159 -0.1691 0.2932 0.039 Uiso 1 1 calc R .
C33 C 0.34607(15) -0.0522(5) 0.25606(12) 0.0376(11) Uani 1 1 d . .
H33A H 0.3473 -0.1301 0.2388 0.045 Uiso 1 1 calc R .
C34 C 0.36241(15) 0.0822(5) 0.24836(12) 0.0375(10) Uani 1 1 d . .
H34A H 0.3743 0.0988 0.2256 0.045 Uiso 1 1 calc R .
C35 C 0.36151(14) 0.1939(5) 0.27390(11) 0.0326(9) Uani 1 1 d . .
H35A H 0.3731 0.2869 0.2684 0.039 Uiso 1 1 calc R .
C36 C 0.34420(12) 0.1741(4) 0.30737(10) 0.0250(8) Uani 1 1 d . .
C41 C 0.30209(11) 0.4428(4) 0.32397(10) 0.0236(8) Uani 1 1 d . .
C42 C 0.28592(12) 0.5475(4) 0.34695(11) 0.0255(8) Uani 1 1 d . .
H42A H 0.2968 0.5574 0.3710 0.031 Uiso 1 1 calc R .
C43 C 0.25410(13) 0.6381(5) 0.33536(13) 0.0347(10) Uani 1 1 d . .
H43A H 0.2430 0.7078 0.3515 0.042 Uiso 1 1 calc R .
C44 C 0.23868(14) 0.6256(6) 0.29988(14) 0.0474(13) Uani 1 1 d . .
H44A H 0.2170 0.6870 0.2916 0.057 Uiso 1 1 calc R .
C45 C 0.25449(15) 0.5261(7) 0.27725(13) 0.0505(14) Uani 1 1 d . .
H45A H 0.2441 0.5198 0.2529 0.061 Uiso 1 1 calc R .
C46 C 0.28584(14) 0.4323(6) 0.28871(12) 0.0394(11) Uani 1 1 d . .
H46A H 0.2961 0.3613 0.2724 0.047 Uiso 1 1 calc R .
C51 C 0.38838(12) 0.4331(4) 0.32765(10) 0.0227(8) Uani 1 1 d . .
C52 C 0.38575(13) 0.5841(5) 0.32147(12) 0.0323(9) Uani 1 1 d . .
H52A H 0.3607 0.6335 0.3235 0.039 Uiso 1 1 calc R .
C53 C 0.41999(15) 0.6630(5) 0.31234(13) 0.0419(11) Uani 1 1 d . .
H53A H 0.4179 0.7661 0.3079 0.050 Uiso 1 1 calc R .
C54 C 0.45638(15) 0.5950(6) 0.30959(14) 0.0461(12) Uani 1 1 d . .
H54A H 0.4794 0.6498 0.3031 0.055 Uiso 1 1 calc R .
C55 C 0.45938(14) 0.4452(6) 0.31639(14) 0.0433(12) Uani 1 1 d . .
H55A H 0.4848 0.3976 0.3151 0.052 Uiso 1 1 calc R .
C56 C 0.42570(14) 0.3636(5) 0.32510(12) 0.0377(10) Uani 1 1 d . .
H56A H 0.4281 0.2604 0.3293 0.045 Uiso 1 1 calc R .
O1 O 0.37489(8) 0.4174(3) 0.42364(7) 0.0285(6) Uani 1 1 d . .
O2 O 0.33256(10) 0.6086(3) 0.42287(10) 0.0493(9) Uani 1 1 d . .
O3 O 0.26165(8) 0.2777(3) 0.38332(7) 0.0267(6) Uani 1 1 d . .
B1 B 0.37935(14) 0.3503(5) 0.11197(12) 0.0257(9) Uani 1 1 d . .
C61 C 0.42068(12) 0.4185(5) 0.09495(11) 0.0296(9) Uani 1 1 d . .
C62 C 0.44780(13) 0.5126(5) 0.11371(14) 0.0408(11) Uani 1 1 d . .
H62A H 0.4431 0.5372 0.1383 0.049 Uiso 1 1 calc R .
C63 C 0.48165(16) 0.5713(7) 0.09720(19) 0.0618(17) Uani 1 1 d . .
H63A H 0.4996 0.6340 0.1108 0.074 Uiso 1 1 calc R .
C64 C 0.48916(16) 0.5397(8) 0.06206(19) 0.0685(19) Uani 1 1 d . .
H64A H 0.5120 0.5808 0.0510 0.082 Uiso 1 1 calc R .
C65 C 0.46343(16) 0.4477(8) 0.04270(16) 0.0605(17) Uani 1 1 d . .
H65A H 0.4686 0.4247 0.0181 0.073 Uiso 1 1 calc R .
C66 C 0.42991(14) 0.3882(6) 0.05888(12) 0.0411(11) Uani 1 1 d . .
H66A H 0.4126 0.3246 0.0450 0.049 Uiso 1 1 calc R .
C71 C 0.36902(14) 0.4278(5) 0.15072(11) 0.0325(10) Uani 1 1 d . .
C72 C 0.39642(19) 0.4176(5) 0.18095(12) 0.0473(13) Uani 1 1 d . .
H72A H 0.4210 0.3650 0.1788 0.057 Uiso 1 1 calc R .
C73 C 0.3877(3) 0.4840(7) 0.21419(13) 0.068(2) Uani 1 1 d . .
H73A H 0.4070 0.4784 0.2339 0.082 Uiso 1 1 calc R .
C74 C 0.3521(3) 0.5570(6) 0.21879(16) 0.074(2) Uani 1 1 d . .
H74A H 0.3464 0.6002 0.2415 0.089 Uiso 1 1 calc R .
C75 C 0.3256(3) 0.5663(6) 0.19101(17) 0.071(2) Uani 1 1 d . .
H75A H 0.3009 0.6168 0.1942 0.086 Uiso 1 1 calc R .
C76 C 0.33299(18) 0.5034(5) 0.15670(13) 0.0449(12) Uani 1 1 d . .
H76A H 0.3132 0.5125 0.1375 0.054 Uiso 1 1 calc R .
C81 C 0.38349(11) 0.1713(4) 0.11951(10) 0.0240(8) Uani 1 1 d . .
C82 C 0.40775(12) 0.0744(5) 0.10005(11) 0.0292(9) Uani 1 1 d . .
H82A H 0.4242 0.1143 0.0819 0.035 Uiso 1 1 calc R .
C83 C 0.40888(13) -0.0769(5) 0.10612(12) 0.0336(10) Uani 1 1 d . .
H83A H 0.4259 -0.1373 0.0922 0.040 Uiso 1 1 calc R .
C84 C 0.38560(13) -0.1408(5) 0.13210(12) 0.0350(10) Uani 1 1 d . .
H84A H 0.3863 -0.2444 0.1362 0.042 Uiso 1 1 calc R .
C85 C 0.36122(13) -0.0495(5) 0.15209(11) 0.0318(9) Uani 1 1 d . .
H85A H 0.3452 -0.0906 0.1704 0.038 Uiso 1 1 calc R .
C86 C 0.36013(12) 0.1017(4) 0.14553(11) 0.0275(9) Uani 1 1 d . .
H86A H 0.3427 0.1609 0.1593 0.033 Uiso 1 1 calc R .
C91 C 0.34198(11) 0.3813(4) 0.08187(10) 0.0218(8) Uani 1 1 d . .
C92 C 0.30932(12) 0.2865(4) 0.07575(11) 0.0267(8) Uani 1 1 d . .
H92A H 0.3081 0.1987 0.0898 0.032 Uiso 1 1 calc R .
C93 C 0.27842(13) 0.3147(5) 0.05003(12) 0.0318(9) Uani 1 1 d . .
H93A H 0.2571 0.2455 0.0465 0.038 Uiso 1 1 calc R .
C94 C 0.27861(13) 0.4431(5) 0.02957(11) 0.0320(9) Uani 1 1 d . .
H94A H 0.2577 0.4630 0.0119 0.038 Uiso 1 1 calc R .
C95 C 0.31013(13) 0.5416(5) 0.03568(12) 0.0341(10) Uani 1 1 d . .
H95A H 0.3108 0.6307 0.0221 0.041 Uiso 1 1 calc R .
C96 C 0.34038(13) 0.5117(5) 0.06111(11) 0.0322(9) Uani 1 1 d . .
H96A H 0.3613 0.5825 0.0649 0.039 Uiso 1 1 calc R .
C1S C 0.5412(2) 0.0019(9) 0.3001(2) 0.085(2) Uani 1 1 d . .
H1SA H 0.5540 0.0159 0.3246 0.102 Uiso 1 1 calc R .
H1SB H 0.5525 0.0767 0.2838 0.102 Uiso 1 1 calc R .
Cl1 Cl 0.55294(5) -0.1736(2) 0.28435(5) 0.0788(5) Uani 1 1 d . .
Cl2 Cl 0.48956(7) 0.0305(3) 0.30238(7) 0.1135(8) Uani 1 1 d . .
Cl11 Cl 0.46320(13) -0.0759(5) 0.49903(11) 0.1409(13) Uiso 0.75 1 d PD 1
C2SA C 0.5223(3) -0.1521(11) 0.4821(3) 0.035(2) Uiso 0.50 1 d PD 1
Cl12 Cl 0.5241(3) -0.0811(12) 0.4934(3) 0.108(3) Uiso 0.25 1 d P 2

loop_
_atom_site_aniso_label
_atom_site_aniso_U_11
_atom_site_aniso_U_22
_atom_site_aniso_U_33
_atom_site_aniso_U_23
_atom_site_aniso_U_13
_atom_site_aniso_U_12
Ru1 0.01809(15) 0.01498(14) 0.01758(14) 0.00006(11) 0.00083(10) 0.00179(11)
P1 0.0225(5) 0.0191(5) 0.0181(5) -0.0001(4) 0.0020(4) -0.0004(4)
N1 0.0198(16) 0.0189(15) 0.0214(16) 0.0011(12) 0.0027(13) 0.0026(12)
C1 0.033(2) 0.023(2) 0.026(2) 0.0008(16) -0.0020(17) -0.0025(16)
C2 0.042(3) 0.036(3) 0.066(3) -0.019(2) -0.022(3) 0.008(2)
C3 0.0238(19) 0.0129(16) 0.0244(19) 0.0034(13) 0.0015(15) 0.0010(13)
C4 0.030(2) 0.036(2) 0.030(2) -0.0060(18) 0.0062(18) 0.0057(18)
C5 0.031(3) 0.048(3) 0.057(3) -0.011(2) 0.008(2) 0.014(2)
C6 0.021(2) 0.048(3) 0.057(3) 0.003(2) 0.004(2) 0.0084(19)
N10 0.0220(17) 0.0268(17) 0.0191(16) 0.0026(13) 0.0029(13) 0.0073(13)
C10 0.023(2) 0.0236(19) 0.027(2) 0.0041(16) 0.0055(16) -0.0001(15)
C11 0.024(2) 0.025(2) 0.027(2) 0.0031(15) 0.0082(16) 0.0082(15)
C12 0.034(2) 0.034(2) 0.027(2) 0.0091(17) 0.0108(18) 0.0102(18)
C13 0.035(2) 0.048(3) 0.027(2) 0.0166(19) 0.0094(19) 0.017(2)
C14 0.033(2) 0.050(3) 0.021(2) 0.0028(18) -0.0019(18) 0.014(2)
C15 0.026(2) 0.038(2) 0.028(2) -0.0011(18) 0.0001(17) 0.0075(17)
N20 0.0207(17) 0.0259(17) 0.0267(17) 0.0021(13) -0.0004(13) 0.0038(13)
C20 0.025(2) 0.0221(19) 0.029(2) -0.0025(15) 0.0015(16) 0.0046(15)
C21 0.031(2) 0.031(2) 0.025(2) 0.0018(16) 0.0030(17) 0.0059(17)
C22 0.029(3) 0.040(3) 0.077(4) -0.017(3) -0.001(2) 0.011(2)
C23 0.025(3) 0.057(4) 0.116(5) -0.022(3) -0.008(3) 0.019(2)
C24 0.022(2) 0.061(3) 0.078(4) -0.019(3) -0.005(2) 0.002(2)
C25 0.026(2) 0.036(2) 0.039(2) -0.0060(19) -0.0007(18) 0.0007(17)
C30 0.026(2) 0.0242(19) 0.024(2) -0.0046(15) -0.0006(16) -0.0003(15)
C31 0.031(2) 0.025(2) 0.024(2) -0.0028(16) -0.0029(17) 0.0016(16)
C32 0.042(3) 0.027(2) 0.027(2) -0.0050(16) -0.0069(19) 0.0022(18)
C33 0.050(3) 0.036(2) 0.026(2) -0.0097(18) -0.002(2) 0.012(2)
C34 0.048(3) 0.041(3) 0.024(2) -0.0015(18) 0.0049(19) 0.008(2)
C35 0.044(3) 0.030(2) 0.024(2) 0.0006(17) 0.0054(18) 0.0011(18)
C36 0.030(2) 0.0219(19) 0.023(2) -0.0050(15) 0.0016(16) 0.0004(15)
C41 0.0200(19) 0.028(2) 0.0231(19) 0.0059(15) 0.0002(15) -0.0025(15)
C42 0.022(2) 0.026(2) 0.028(2) 0.0029(16) -0.0029(16) -0.0013(15)
C43 0.027(2) 0.027(2) 0.051(3) 0.0089(19) 0.001(2) -0.0018(16)
C44 0.025(2) 0.068(4) 0.049(3) 0.023(3) 0.000(2) 0.010(2)
C45 0.033(3) 0.087(4) 0.031(3) 0.012(3) -0.007(2) 0.008(3)
C46 0.032(2) 0.061(3) 0.026(2) -0.001(2) -0.0001(19) 0.002(2)
C51 0.023(2) 0.029(2) 0.0155(18) 0.0010(15) 0.0030(15) -0.0019(15)
C52 0.028(2) 0.030(2) 0.040(2) -0.0009(18) 0.0054(19) -0.0039(17)
C53 0.046(3) 0.030(2) 0.050(3) -0.001(2) 0.013(2) -0.012(2)
C54 0.033(3) 0.057(3) 0.049(3) 0.001(2) 0.009(2) -0.021(2)
C55 0.022(2) 0.059(3) 0.050(3) 0.008(2) 0.012(2) 0.002(2)
C56 0.033(3) 0.043(3) 0.038(3) 0.010(2) 0.009(2) 0.0049(19)
O1 0.0282(15) 0.0233(14) 0.0338(15) -0.0089(12) -0.0020(12) 0.0025(11)
O2 0.049(2) 0.0273(17) 0.069(2) -0.0124(15) -0.0318(18) 0.0143(14)
O3 0.0191(13) 0.0295(15) 0.0315(15) 0.0012(12) 0.0008(11) 0.0016(11)
B1 0.027(2) 0.028(2) 0.022(2) 0.0018(18) -0.0016(18) -0.0047(18)
C61 0.022(2) 0.037(2) 0.030(2) 0.0107(18) -0.0012(17) -0.0041(16)
C62 0.030(2) 0.041(3) 0.051(3) 0.012(2) -0.010(2) -0.0107(19)
C63 0.035(3) 0.066(4) 0.084(5) 0.022(3) -0.010(3) -0.018(3)
C64 0.025(3) 0.097(5) 0.084(5) 0.042(4) 0.013(3) -0.012(3)
C65 0.032(3) 0.102(5) 0.048(3) 0.029(3) 0.011(2) -0.001(3)
C66 0.029(2) 0.063(3) 0.032(2) 0.013(2) 0.0034(19) -0.005(2)
C71 0.050(3) 0.029(2) 0.019(2) -0.0001(16) 0.0031(19) -0.0155(19)
C72 0.078(4) 0.039(3) 0.024(2) 0.0055(19) -0.005(2) -0.028(2)
C73 0.139(7) 0.044(3) 0.021(3) 0.002(2) -0.003(3) -0.041(4)
C74 0.158(8) 0.035(3) 0.031(3) -0.010(2) 0.031(4) -0.028(4)
C75 0.131(6) 0.036(3) 0.051(4) -0.002(3) 0.049(4) -0.006(3)
C76 0.069(4) 0.031(2) 0.036(3) -0.0033(19) 0.021(2) -0.005(2)
C81 0.021(2) 0.031(2) 0.0191(19) 0.0019(15) -0.0045(15) -0.0016(15)
C82 0.016(2) 0.041(2) 0.031(2) -0.0029(18) -0.0010(16) -0.0044(16)
C83 0.025(2) 0.036(2) 0.039(2) -0.0101(19) -0.0036(19) -0.0004(17)
C84 0.033(2) 0.029(2) 0.041(3) 0.0016(18) -0.014(2) -0.0030(17)
C85 0.035(2) 0.034(2) 0.026(2) 0.0057(17) -0.0045(18) -0.0086(18)
C86 0.027(2) 0.030(2) 0.025(2) 0.0026(16) -0.0006(17) -0.0020(16)
C91 0.022(2) 0.0272(19) 0.0170(18) -0.0023(14) 0.0074(15) -0.0007(15)
C92 0.024(2) 0.024(2) 0.031(2) 0.0030(16) 0.0029(16) 0.0011(15)
C93 0.024(2) 0.032(2) 0.040(2) 0.0002(18) -0.0027(18) 0.0008(16)
C94 0.025(2) 0.042(2) 0.029(2) -0.0009(18) -0.0014(17) 0.0075(18)
C95 0.030(2) 0.037(2) 0.035(2) 0.0109(19) -0.0004(19) -0.0002(18)
C96 0.032(2) 0.034(2) 0.030(2) 0.0077(18) 0.0008(18) -0.0109(18)
C1S 0.062(4) 0.093(6) 0.098(5) -0.014(4) -0.011(4) 0.000(4)
Cl1 0.0660(11) 0.0774(11) 0.0929(12) -0.0154(10) 0.0014(9) -0.0030(8)
Cl2 0.0838(14) 0.130(2) 0.1277(18) -0.0346(15) 0.0164(13) 0.0181(13)

loop_
_atom_type_symbol
_atom_type_description
_atom_type_scat_dispersion_real
_atom_type_scat_dispersion_imag
_atom_type_scat_source
C C 0.0033 0.0016 'International Tables Vol C Tables 4.2.6.8 and 6.1.1.4'
H H 0.0000 0.0000 'International Tables Vol C Tables 4.2.6.8 and 6.1.1.4'
B B 0.0013 0.0007 'International Tables Vol C Tables 4.2.6.8 and 6.1.1.4'
N N 0.0061 0.0033 'International Tables Vol C Tables 4.2.6.8 and 6.1.1.4'
O O 0.0106 0.0060 'International Tables Vol C Tables 4.2.6.8 and 6.1.1.4'
P P 0.1023 0.0942 'International Tables Vol C Tables 4.2.6.8 and 6.1.1.4'
Cl Cl 0.1484 0.1585 'International Tables Vol C Tables 4.2.6.8 and 6.1.1.4'
Ru Ru -1.2594 0.8363 'International Tables Vol C Tables 4.2.6.8 and 6.1.1.4'

loop_
_geom_angle_atom_site_label_1
_geom_angle_atom_site_label_2
_geom_angle_atom_site_label_3
_geom_angle
_geom_angle_site_symmetry_3
C3 Ru1 O1 98.20(13) .
C3 Ru1 N1 94.41(13) .
O1 Ru1 N1 161.56(11) .
C3 Ru1 N10 88.66(14) .
O1 Ru1 N10 87.72(12) .
N1 Ru1 N10 79.16(12) .
C3 Ru1 N20 170.18(13) .
O1 Ru1 N20 84.65(11) .
N1 Ru1 N20 80.78(12) .
N10 Ru1 N20 82.05(12) .
C3 Ru1 P1 93.42(11) .
O1 Ru1 P1 98.27(8) .
N1 Ru1 P1 94.32(8) .
N10 Ru1 P1 173.30(9) .
N20 Ru1 P1 95.47(9) .
C36 P1 C41 103.35(18) .
C36 P1 C51 101.64(18) .
C41 P1 C51 102.13(17) .
C36 P1 Ru1 111.26(13) .
C41 P1 Ru1 121.24(13) .
C51 P1 Ru1 114.87(12) .
C20 N1 C10 108.9(3) .
C20 N1 C30 108.6(3) .
C10 N1 C30 106.9(3) .
C20 N1 Ru1 111.6(2) .
C10 N1 Ru1 104.7(2) .
C30 N1 Ru1 115.9(2) .
O2 C1 O1 126.2(4) .
O2 C1 C2 121.1(4) .
O1 C1 C2 112.6(4) .
O3 C3 C4 107.4(3) .
O3 C3 Ru1 125.8(3) .
C4 C3 Ru1 126.5(3) .
C3 C4 C5 104.3(3) .
C6 C5 C4 102.9(4) .
O3 C6 C5 103.9(3) .
C11 N10 C15 118.9(3) .
C11 N10 Ru1 113.7(2) .
C15 N10 Ru1 127.3(3) .
C11 C10 N1 109.5(3) .
N10 C11 C12 121.8(4) .
N10 C11 C10 115.0(3) .
C12 C11 C10 123.2(4) .
C13 C12 C11 118.4(4) .
C14 C13 C12 119.3(4) .
C13 C14 C15 120.5(4) .
N10 C15 C14 121.1(4) .
C25 N20 C21 119.4(3) .
C25 N20 Ru1 126.8(3) .
C21 N20 Ru1 113.5(3) .
C21 C20 N1 114.8(3) .
N20 C21 C22 121.0(4) .
N20 C21 C20 118.7(3) .
C22 C21 C20 120.3(4) .
C23 C22 C21 119.2(5) .
C24 C23 C22 119.2(5) .
C25 C24 C23 119.0(5) .
N20 C25 C24 122.3(4) .
C31 C30 N1 113.5(3) .
C36 C31 C32 118.3(4) .
C36 C31 C30 125.1(3) .
C32 C31 C30 116.6(4) .
C33 C32 C31 120.8(4) .
C34 C33 C32 120.6(4) .
C33 C34 C35 119.4(4) .
C34 C35 C36 122.0(4) .
C35 C36 C31 118.9(4) .
C35 C36 P1 120.3(3) .
C31 C36 P1 120.8(3) .
C46 C41 C42 118.0(4) .
C46 C41 P1 122.2(3) .
C42 C41 P1 119.8(3) .
C43 C42 C41 121.4(4) .
C44 C43 C42 119.2(4) .
C45 C44 C43 119.9(4) .
C44 C45 C46 121.6(4) .
C41 C46 C45 119.9(5) .
C52 C51 C56 118.9(4) .
C52 C51 P1 121.2(3) .
C56 C51 P1 119.8(3) .
C51 C52 C53 119.9(4) .
C54 C53 C52 121.2(5) .
C53 C54 C55 119.2(4) .
C54 C55 C56 120.8(5) .
C55 C56 C51 119.9(4) .
C1 O1 Ru1 135.7(3) .
C3 O3 C6 113.0(3) .
C71 B1 C61 112.0(3) .
C71 B1 C81 107.1(3) .
C61 B1 C81 111.5(3) .
C71 B1 C91 109.6(3) .
C61 B1 C91 107.1(3) .
C81 B1 C91 109.6(3) .
C66 C61 C62 115.3(4) .
C66 C61 B1 120.1(4) .
C62 C61 B1 124.6(4) .
C63 C62 C61 121.8(5) .
C64 C63 C62 120.8(6) .
C63 C64 C65 119.3(5) .
C64 C65 C66 120.3(5) .
C65 C66 C61 122.5(5) .
C76 C71 C72 115.8(4) .
C76 C71 B1 123.6(4) .
C72 C71 B1 120.6(4) .
C73 C72 C71 120.8(6) .
C74 C73 C72 121.4(6) .
C75 C74 C73 119.0(6) .
C74 C75 C76 122.1(7) .
C71 C76 C75 121.0(6) .
C86 C81 C82 114.2(4) .
C86 C81 B1 120.7(4) .
C82 C81 B1 125.0(4) .
C83 C82 C81 123.1(4) .
C84 C83 C82 120.9(4) .
C83 C84 C85 118.1(4) .
C84 C85 C86 120.4(4) .
C85 C86 C81 123.3(4) .
C92 C91 C96 114.6(4) .
C92 C91 B1 124.1(3) .
C96 C91 B1 121.2(3) .
C93 C92 C91 123.0(4) .
C94 C93 C92 120.3(4) .
C95 C94 C93 118.1(4) .
C96 C95 C94 120.7(4) .
C95 C96 C91 123.2(4) .
Cl2 C1S Cl1 112.7(4) .
C2SA Cl11 C2SA 101.3(4) 5_656
Cl11 C2SA Cl11 78.7(4) 5_656

loop_
_geom_bond_atom_site_label_1
_geom_bond_atom_site_label_2
_geom_bond_distance
_geom_bond_site_symmetry_2
Ru1 C3 1.906(4) .
Ru1 O1 2.070(3) .
Ru1 N1 2.114(3) .
Ru1 N10 2.116(3) .
Ru1 N20 2.175(3) .
Ru1 P1 2.2843(10) .
P1 C36 1.837(4) .
P1 C41 1.838(4) .
P1 C51 1.841(4) .
N1 C20 1.507(5) .
N1 C10 1.508(5) .
N1 C30 1.511(5) .
C1 O2 1.216(5) .
C1 O1 1.283(5) .
C1 C2 1.507(6) .
C3 O3 1.328(4) .
C3 C4 1.510(5) .
C4 C5 1.520(6) .
C5 C6 1.502(7) .
C6 O3 1.478(5) .
N10 C11 1.345(5) .
N10 C15 1.356(5) .
C10 C11 1.506(6) .
C11 C12 1.393(5) .
C12 C13 1.386(6) .
C13 C14 1.361(7) .
C14 C15 1.372(6) .
N20 C25 1.341(5) .
N20 C21 1.342(5) .
C20 C21 1.490(6) .
C21 C22 1.388(6) .
C22 C23 1.382(8) .
C23 C24 1.376(8) .
C24 C25 1.367(6) .
C30 C31 1.498(6) .
C31 C36 1.404(6) .
C31 C32 1.418(5) .
C32 C33 1.379(6) .
C33 C34 1.367(7) .
C34 C35 1.382(6) .
C35 C36 1.391(6) .
C41 C46 1.390(6) .
C41 C42 1.392(5) .
C42 C43 1.391(6) .
C43 C44 1.390(7) .
C44 C45 1.347(8) .
C45 C46 1.396(7) .
C51 C52 1.388(5) .
C51 C56 1.396(6) .
C52 C53 1.394(6) .
C53 C54 1.362(7) .
C54 C55 1.382(7) .
C55 C56 1.387(6) .
B1 C71 1.638(6) .
B1 C61 1.649(6) .
B1 C81 1.649(6) .
B1 C91 1.655(6) .
C61 C66 1.402(6) .
C61 C62 1.402(6) .
C62 C63 1.402(7) .
C63 C64 1.358(9) .
C64 C65 1.373(9) .
C65 C66 1.390(7) .
C71 C76 1.402(7) .
C71 C72 1.413(6) .
C72 C73 1.404(8) .
C73 C74 1.371(11) .
C74 C75 1.326(10) .
C75 C76 1.416(7) .
C81 C86 1.405(5) .
C81 C82 1.406(6) .
C82 C83 1.388(6) .
C83 C84 1.379(6) .
C84 C85 1.387(6) .
C85 C86 1.391(6) .
C91 C92 1.394(5) .
C91 C96 1.406(5) .
C92 C93 1.393(6) .
C93 C94 1.386(6) .
C94 C95 1.386(6) .
C95 C96 1.373(6) .
C1S Cl2 1.736(7) .
C1S Cl1 1.741(8) .
Cl11 C2SA 2.192(10) .
Cl11 C2SA 2.225(11) 5_656
C2SA Cl11 2.225(11) 5_656
Cl12 Cl12 2.24(2) 5_656
